data_2020705
loop_
_publ_author_name
'Su, Feng'
'Lu, Liping'
'Zhou, Chengyong'
'Wang, Xiaoxia'
'Sun, Long'
'Han, Chun'

_publ_section_title
;
 A three-dimensional Zn^II^ coordination polymer constructed from
 1,1'-biphenyl-2,2',4,4'-tetracarboxylate and
 1,4-bis(1<i>H</i>-imidazol-1-yl)benzene ligands exhibiting
 photoluminescence
;
_journal_coeditor_code EG3213
_journal_issue 2
_journal_name_full 'Acta Crystallographica Section C'
_journal_page_first 72
_journal_page_last 77
_journal_paper_doi 10.1107/S2053229617000213
_journal_volume 73
_journal_year 2017
_chemical_formula_iupac '[Zn2 (C16 H6 O8) (C12 H10 N4)]'
_chemical_formula_moiety 'C28 H16 N4 O8 Zn2'
_chemical_formula_sum 'C28 H16 N4 O8 Zn2'
_chemical_formula_weight 667.18
_chemical_name_systematic
Poly[(\m~5~-1,1'-biphenyl-2,2',4,4'-tetracarboxylato)bis[\m~2~-1,4-bis(1<i>H</i>-imidazol-1-yl)benzene]dizinc(II)]
_space_group_crystal_system monoclinic
_space_group_IT_number 15
_space_group_name_Hall '-C 2yc'
_space_group_name_H-M_alt 'C 1 2/c 1'
_symmetry_space_group_name_Hall '-C 2yc'
_symmetry_space_group_name_H-M 'C 1 2/c 1'
_atom_sites_solution_hydrogens geom
_audit_creation_method SHELXL-2014/7
_cell_angle_alpha 90
_cell_angle_beta 104.162(2)
_cell_angle_gamma 90
_cell_formula_units_Z 4
_cell_length_a 9.4371(11)
_cell_length_b 18.909(2)
_cell_length_c 14.4981(15)
_cell_measurement_reflns_used 3692
_cell_measurement_temperature 296(2)
_cell_measurement_theta_max 25.5
_cell_measurement_theta_min 2.49
_cell_volume 2508.5(5)
_computing_cell_refinement
;
SAINT (Bruker, 2012)
;
_computing_data_collection
;
APEX2 (Bruker, 2012)
;
_computing_data_reduction
;
SAINT (Bruker, 2012)
;
_computing_molecular_graphics
;
SHELXTL (Sheldrick, 2015) and DIAMOND (Brandenburg, 2005)
;
_computing_publication_material
;
PLATON (Spek, 2009) and publCIF (Westrip, 2010)
;
_computing_structure_refinement
;
SHELXL2014 (Sheldrick, 2015b)
;
_computing_structure_solution
;
SHELXT  (Sheldrick, 2015a)
;
_diffrn_ambient_temperature 296(2)
_diffrn_measured_fraction_theta_full 1.000
_diffrn_measured_fraction_theta_max 1.000
_diffrn_measurement_device_type 'Bruker APEXII CCD area-detector'
_diffrn_measurement_method '\f and \w'
_diffrn_radiation_type MoK\a
_diffrn_radiation_wavelength 0.71073
_diffrn_reflns_av_R_equivalents 0.0333
_diffrn_reflns_limit_h_max 11
_diffrn_reflns_limit_h_min -11
_diffrn_reflns_limit_k_max 22
_diffrn_reflns_limit_k_min -22
_diffrn_reflns_limit_l_max 15
_diffrn_reflns_limit_l_min -17
_diffrn_reflns_number 7259
_diffrn_reflns_theta_full 25.242
_diffrn_reflns_theta_max 25.499
_diffrn_reflns_theta_min 2.154
_exptl_absorpt_coefficient_mu 1.976
_exptl_absorpt_correction_T_max 0.693
_exptl_absorpt_correction_T_min 0.608
_exptl_absorpt_correction_type multi-scan
_exptl_absorpt_process_details
;
(<i>SADABS</i>; Bruker, 2012)
;
_exptl_crystal_colour colourless
_exptl_crystal_density_diffrn 1.767
_exptl_crystal_description block
_exptl_crystal_F_000 1344
_exptl_crystal_size_max 0.280
_exptl_crystal_size_mid 0.260
_exptl_crystal_size_min 0.200
_refine_diff_density_max 0.383
_refine_diff_density_min -0.642
_refine_ls_extinction_method none
_refine_ls_goodness_of_fit_ref 1.003
_refine_ls_hydrogen_treatment constr
_refine_ls_matrix_type full
_refine_ls_number_parameters 191
_refine_ls_number_reflns 2345
_refine_ls_number_restraints 6
_refine_ls_restrained_S_all 1.004
_refine_ls_R_factor_all 0.0498
_refine_ls_R_factor_gt 0.0347
_refine_ls_shift/su_max 0.000
_refine_ls_shift/su_mean 0.000
_refine_ls_structure_factor_coef Fsqd
_refine_ls_weighting_details 'w = 1/[\s^2^(Fo^2^)+(0.0468P)^2^+4.1623P] where P=(Fo^2^+2Fc^2^)/3'
_refine_ls_weighting_scheme calc
_refine_ls_wR_factor_gt 0.0868
_refine_ls_wR_factor_ref 0.0952
_reflns_number_gt 1877
_reflns_number_total 2345
_reflns_threshold_expression I>2\s(I)
_cod_data_source_file eg3213sup1.cif
_cod_data_source_block I
_cod_depositor_comments 'Adding full bibliography for 2020705.cif.'
_cod_database_code 2020705
_cod_database_fobs_code 2020705
_shelx_space_group_comment
;
The symmetry employed for this shelxl refinement is uniquely defined
by the following loop, which should always be used as a source of
symmetry information in preference to the above space-group names.
They are only intended as comments.
;

loop_
_space_group_symop_operation_xyz
'x, y, z'
'-x, y, -z+1/2'
'x+1/2, y+1/2, z'
'-x+1/2, y+1/2, -z+1/2'
'-x, -y, -z'
'x, -y, z-1/2'
'-x+1/2, -y+1/2, -z'
'x+1/2, -y+1/2, z-1/2'

loop_
_atom_site_type_symbol
_atom_site_label
_atom_site_fract_x
_atom_site_fract_y
_atom_site_fract_z
_atom_site_U_iso_or_equiv
_atom_site_adp_type
_atom_site_calc_flag
_atom_site_occupancy
Zn Zn1 1.0000 0.95384(3) 0.7500 0.03573(18) Uani d 1
Zn Zn2 0.5000 0.99870(3) 0.7500 0.03422(18) Uani d 1
N N1 0.4976(3) 0.93735(17) 0.8612(2) 0.0429(7) Uani d 1
N N2 0.4196(3) 0.85803(16) 0.9481(2) 0.0406(7) Uani d 1
O O1 0.8157(3) 1.01066(13) 0.72820(19) 0.0453(6) Uani d 1
O O2 0.6601(2) 1.06660(14) 0.79288(18) 0.0456(6) Uani d 1
O O3 0.9643(3) 1.08620(15) 1.12784(18) 0.0502(7) Uani d 1
O O4 1.1585(3) 1.15690(17) 1.16171(18) 0.0613(8) Uani d 1
C C1 1.0050(3) 1.14035(17) 0.8022(2) 0.0325(7) Uani d 1
C C2 0.9060(3) 1.10220(17) 0.8403(2) 0.0299(7) Uani d 1
C C3 0.9213(3) 1.09980(18) 0.9383(2) 0.0338(7) Uani d 1
H H3 0.8551 1.0739 0.9628 0.041 Uiso calc 1
C C4 1.0341(4) 1.13561(18) 0.9995(2) 0.0338(8) Uani d 1
C C5 1.1272(4) 1.1762(2) 0.9614(2) 0.0443(9) Uani d 1
H H5 1.2013 1.2018 1.0017 0.053 Uiso calc 1
C C6 1.1124(4) 1.1795(2) 0.8642(2) 0.0432(9) Uani d 1
H H6 1.1748 1.2082 0.8400 0.052 Uiso calc 1
C C7 0.7862(3) 1.05702(18) 0.7819(2) 0.0331(7) Uani d 1
C C8 1.0574(4) 1.1277(2) 1.1056(2) 0.0404(8) Uani d 1
C C9 0.5868(5) 0.9380(3) 0.9515(3) 0.0652(13) Uani d 1
H H9 0.6675 0.9672 0.9725 0.078 Uiso calc 1
C C10 0.5395(5) 0.8898(3) 1.0048(3) 0.0677(13) Uani d 1
H H10 0.5807 0.8799 1.0686 0.081 Uiso calc 1
C C11 0.3987(4) 0.88905(19) 0.8622(3) 0.0441(9) Uani d 1
H H11 0.3232 0.8775 0.8099 0.053 Uiso calc 1
C C12 0.3326(4) 0.80272(18) 0.9739(3) 0.0390(8) Uani d 1
C C13 0.3485(4) 0.7870(2) 1.0691(3) 0.0465(9) Uani d 1
H H13 0.4152 0.8120 1.1155 0.056 Uiso calc 1
C C14 0.2345(4) 0.7658(2) 0.9049(3) 0.0449(9) Uani d 1
H H14 0.2243 0.7764 0.8409 0.054 Uiso calc 1

loop_
_atom_site_aniso_label
_atom_site_aniso_U_11
_atom_site_aniso_U_22
_atom_site_aniso_U_33
_atom_site_aniso_U_12
_atom_site_aniso_U_13
_atom_site_aniso_U_23
Zn1 0.0346(3) 0.0404(3) 0.0334(3) 0.000 0.0106(2) 0.000
Zn2 0.0251(3) 0.0410(3) 0.0355(3) 0.000 0.0052(2) 0.000
N1 0.0380(17) 0.0485(18) 0.0402(18) 0.0035(14) 0.0058(14) 0.0074(15)
N2 0.0423(17) 0.0428(17) 0.0362(16) 0.0099(14) 0.0085(13) 0.0069(14)
O1 0.0322(14) 0.0498(16) 0.0526(16) -0.0010(11) 0.0079(12) -0.0197(13)
O2 0.0278(13) 0.0556(16) 0.0552(16) -0.0063(11) 0.0135(11) -0.0196(13)
O3 0.0540(16) 0.0601(17) 0.0368(14) -0.0092(14) 0.0120(12) 0.0075(13)
O4 0.0644(19) 0.085(2) 0.0287(14) -0.0238(17) 0.0002(13) 0.0009(14)
C1 0.0315(18) 0.0344(17) 0.0318(18) 0.0036(14) 0.0083(14) 0.0018(14)
C2 0.0279(17) 0.0309(17) 0.0302(17) 0.0022(14) 0.0060(13) -0.0024(14)
C3 0.0311(17) 0.0364(18) 0.0361(19) -0.0026(15) 0.0124(14) 0.0005(15)
C4 0.0355(19) 0.0366(18) 0.0293(17) -0.0029(15) 0.0077(14) 0.0009(14)
C5 0.048(2) 0.048(2) 0.034(2) -0.0193(18) 0.0045(16) -0.0034(17)
C6 0.048(2) 0.048(2) 0.035(2) -0.0157(18) 0.0123(17) 0.0023(17)
C7 0.0281(17) 0.0371(18) 0.0332(18) 0.0009(14) 0.0058(14) -0.0011(15)
C8 0.042(2) 0.047(2) 0.0315(19) 0.0037(18) 0.0084(16) 0.0046(17)
C9 0.050(3) 0.087(3) 0.050(3) -0.017(2) -0.003(2) 0.013(2)
C10 0.060(3) 0.091(4) 0.042(2) -0.013(3) -0.007(2) 0.018(2)
C11 0.046(2) 0.043(2) 0.038(2) 0.0059(18) 0.0007(17) 0.0069(17)
C12 0.044(2) 0.0346(18) 0.040(2) 0.0151(16) 0.0139(17) 0.0076(17)
C13 0.057(2) 0.043(2) 0.037(2) 0.0067(18) 0.0076(18) 0.0013(17)
C14 0.058(2) 0.047(2) 0.0308(19) 0.0077(19) 0.0117(17) 0.0047(17)

loop_
_atom_type_symbol
_atom_type_description
_atom_type_scat_dispersion_real
_atom_type_scat_dispersion_imag
_atom_type_scat_source
C C 0.0033 0.0016 'International Tables Vol C Tables 4.2.6.8 and 6.1.1.4'
H H 0.0000 0.0000 'International Tables Vol C Tables 4.2.6.8 and 6.1.1.4'
N N 0.0061 0.0033 'International Tables Vol C Tables 4.2.6.8 and 6.1.1.4'
O O 0.0106 0.0060 'International Tables Vol C Tables 4.2.6.8 and 6.1.1.4'
Zn Zn 0.2839 1.4301 'International Tables Vol C Tables 4.2.6.8 and 6.1.1.4'

loop_
_geom_angle_atom_site_label_1
_geom_angle_atom_site_label_2
_geom_angle_atom_site_label_3
_geom_angle_site_symmetry_1
_geom_angle_site_symmetry_3
_geom_angle
O3 Zn1 O3 6_575 5_777 132.49(17)
O3 Zn1 O1 6_575 . 96.84(11)
O3 Zn1 O1 5_777 . 108.26(12)
O3 Zn1 O1 6_575 2_756 108.26(12)
O3 Zn1 O1 5_777 2_756 96.84(11)
O1 Zn1 O1 . 2_756 115.10(15)
O2 Zn2 O2 2_656 . 98.36(16)
O2 Zn2 N1 2_656 . 118.49(11)
O2 Zn2 N1 . . 106.56(12)
O2 Zn2 N1 2_656 2_656 106.56(12)
O2 Zn2 N1 . 2_656 118.49(11)
N1 Zn2 N1 . 2_656 108.69(19)
C11 N1 C9 . . 105.5(3)
C11 N1 Zn2 . . 124.4(3)
C9 N1 Zn2 . . 129.9(3)
C11 N2 C10 . . 106.1(3)
C11 N2 C12 . . 126.5(3)
C10 N2 C12 . . 127.4(3)
C7 O1 Zn1 . . 126.6(2)
C7 O2 Zn2 . . 123.1(2)
C8 O3 Zn1 . 5_777 120.7(2)
C6 C1 C2 . . 118.1(3)
C6 C1 C1 . 2_756 120.7(3)
C2 C1 C1 . 2_756 121.2(3)
C3 C2 C1 . . 120.5(3)
C3 C2 C7 . . 115.6(3)
C1 C2 C7 . . 123.7(3)
C4 C3 C2 . . 120.6(3)
C4 C3 H3 . . 119.7
C2 C3 H3 . . 119.7
C5 C4 C3 . . 118.7(3)
C5 C4 C8 . . 121.0(3)
C3 C4 C8 . . 120.2(3)
C4 C5 C6 . . 121.2(3)
C4 C5 H5 . . 119.4
C6 C5 H5 . . 119.4
C5 C6 C1 . . 120.7(3)
C5 C6 H6 . . 119.7
C1 C6 H6 . . 119.7
O1 C7 O2 . . 123.0(3)
O1 C7 C2 . . 119.9(3)
O2 C7 C2 . . 117.0(3)
O4 C8 O3 . . 125.6(3)
O4 C8 C4 . . 122.0(3)
O3 C8 C4 . . 112.4(3)
C10 C9 N1 . . 109.4(4)
C10 C9 H9 . . 125.3
N1 C9 H9 . . 125.3
C9 C10 N2 . . 107.2(4)
C9 C10 H10 . . 126.4
N2 C10 H10 . . 126.4
N1 C11 N2 . . 111.8(3)
N1 C11 H11 . . 124.1
N2 C11 H11 . . 124.1
C14 C12 C13 . . 120.4(4)
C14 C12 N2 . . 120.4(3)
C13 C12 N2 . . 119.2(4)
C14 C13 C12 7_567 . 120.0(4)
C14 C13 H13 7_567 . 120.0
C12 C13 H13 . . 120.0
C13 C14 C12 7_567 . 119.7(3)
C13 C14 H14 7_567 . 120.2
C12 C14 H14 . . 120.2

loop_
_geom_bond_atom_site_label_1
_geom_bond_atom_site_label_2
_geom_bond_site_symmetry_2
_geom_bond_distance
_geom_bond_publ_flag
Zn1 O3 6_575 1.879(2) y
Zn1 O3 5_777 1.879(2) y
Zn1 O1 . 2.002(2) y
Zn1 O1 2_756 2.002(3) y
Zn2 O2 2_656 1.964(2) y
Zn2 O2 . 1.964(2) y
Zn2 N1 . 1.990(3) y
Zn2 N1 2_656 1.990(3) y
N1 C11 . 1.308(5) ?
N1 C9 . 1.374(5) ?
N2 C11 . 1.347(4) ?
N2 C10 . 1.365(5) ?
N2 C12 . 1.435(5) ?
O1 C7 . 1.248(4) ?
O2 C7 . 1.252(4) ?
O3 C8 . 1.277(4) ?
O3 Zn1 5_777 1.879(2) ?
O4 C8 . 1.223(4) ?
C1 C6 . 1.392(5) ?
C1 C2 . 1.397(4) ?
C1 C1 2_756 1.493(6) ?
C2 C3 . 1.394(4) ?
C2 C7 . 1.502(4) ?
C3 C4 . 1.385(5) ?
C3 H3 . 0.9300 ?
C4 C5 . 1.381(5) ?
C4 C8 . 1.506(5) ?
C5 C6 . 1.383(5) ?
C5 H5 . 0.9300 ?
C6 H6 . 0.9300 ?
C9 C10 . 1.339(6) ?
C9 H9 . 0.9300 ?
C10 H10 . 0.9300 ?
C11 H11 . 0.9300 ?
C12 C14 . 1.377(5) ?
C12 C13 . 1.383(5) ?
C13 C14 7_567 1.376(5) ?
C13 H13 . 0.9300 ?
C14 C13 7_567 1.376(5) ?
C14 H14 . 0.9300 ?

loop_
_geom_hbond_atom_site_label_D
_geom_hbond_atom_site_label_H
_geom_hbond_atom_site_label_A
_geom_hbond_site_symmetry_A
_geom_hbond_distance_DH
_geom_hbond_distance_HA
_geom_hbond_distance_DA
_geom_hbond_angle_DHA
C11 H11 O4 6_475 0.93 2.41 3.335(5) 170.7

loop_
_geom_torsion_atom_site_label_1
_geom_torsion_atom_site_label_2
_geom_torsion_atom_site_label_3
_geom_torsion_atom_site_label_4
_geom_torsion_site_symmetry_1
_geom_torsion_site_symmetry_4
_geom_torsion
C6 C1 C2 C3 . . -4.3(5)
C1 C1 C2 C3 2_756 . 176.7(3)
C6 C1 C2 C7 . . -179.1(3)
C1 C1 C2 C7 2_756 . 1.9(5)
C1 C2 C3 C4 . . 0.5(5)
C7 C2 C3 C4 . . 175.7(3)
C2 C3 C4 C5 . . 2.8(5)
C2 C3 C4 C8 . . -174.8(3)
C3 C4 C5 C6 . . -2.3(6)
C8 C4 C5 C6 . . 175.3(4)
C4 C5 C6 C1 . . -1.6(6)
C2 C1 C6 C5 . . 4.9(5)
C1 C1 C6 C5 2_756 . -176.1(3)
Zn1 O1 C7 O2 . . -144.6(3)
Zn1 O1 C7 C2 . . 32.6(4)
Zn2 O2 C7 O1 . . 13.4(5)
Zn2 O2 C7 C2 . . -163.8(2)
C3 C2 C7 O1 . . -122.0(4)
C1 C2 C7 O1 . . 53.1(5)
C3 C2 C7 O2 . . 55.4(4)
C1 C2 C7 O2 . . -129.6(4)
Zn1 O3 C8 O4 5_777 . -16.0(5)
Zn1 O3 C8 C4 5_777 . 161.8(2)
C5 C4 C8 O4 . . 0.3(6)
C3 C4 C8 O4 . . 177.8(4)
C5 C4 C8 O3 . . -177.5(3)
C3 C4 C8 O3 . . 0.0(5)
C11 N1 C9 C10 . . 0.1(5)
Zn2 N1 C9 C10 . . 176.2(3)
N1 C9 C10 N2 . . 0.2(6)
C11 N2 C10 C9 . . -0.5(5)
C12 N2 C10 C9 . . 179.5(4)
C9 N1 C11 N2 . . -0.4(4)
Zn2 N1 C11 N2 . . -176.8(2)
C10 N2 C11 N1 . . 0.5(4)
C12 N2 C11 N1 . . -179.4(3)
C11 N2 C12 C14 . . 13.7(5)
C10 N2 C12 C14 . . -166.2(4)
C11 N2 C12 C13 . . -166.3(3)
C10 N2 C12 C13 . . 13.8(6)
C14 C12 C13 C14 . 7_567 -0.2(6)
N2 C12 C13 C14 . 7_567 179.8(3)
C13 C12 C14 C13 . 7_567 0.2(6)
N2 C12 C14 C13 . 7_567 -179.8(3)
